data_2238875
loop_
_publ_author_name
'Nielson, Alastair J.'
'Shen, Chaohong'
'Waters, Joyce M.'

_publ_section_title
;
 Bis(\m-2-hydroxymethyl-2-methylpropane-1,3-diolato)bis[dichloridotitanium(IV)]
 diethyl ether disolvate
;
_journal_coeditor_code HG5360
_journal_issue 12
_journal_name_full 'Acta Crystallographica Section E'
_journal_page_first m676
_journal_page_last m677
_journal_paper_doi 10.1107/S1600536813031504
_journal_volume 69
_journal_year 2013
_chemical_formula_iupac '[Ti2 Cl4 (C5 H10 O3)2], 2C4 H10 O'
_chemical_formula_moiety 'C10 H20 O6 Cl4 Ti2, 2(C4 H10 O)'
_chemical_formula_sum 'C18 H40 Cl4 O8 Ti2'
_chemical_formula_weight 622.10
_chemical_name_systematic
;Bis(\m-2-hydroxymethyl-2-methylpropane-1,3-diolato)bis[dichloridotitanium(IV)]
diethyl ether disolvate
;
_space_group_IT_number 2
_symmetry_cell_setting triclinic
_symmetry_space_group_name_Hall '-P 1'
_symmetry_space_group_name_H-M 'P -1'
_atom_sites_solution_hydrogens geom
_atom_sites_solution_primary direct
_atom_sites_solution_secondary difmap
_audit_creation_method SHELXL-97
_cell_angle_alpha 71.3510(10)
_cell_angle_beta 82.0230(10)
_cell_angle_gamma 66.7570(10)
_cell_formula_units_Z 1
_cell_length_a 7.9617(3)
_cell_length_b 9.6379(4)
_cell_length_c 10.5783(5)
_cell_measurement_reflns_used 5595
_cell_measurement_temperature 150(2)
_cell_measurement_theta_max 25
_cell_measurement_theta_min 2
_cell_volume 706.60(5)
_computing_cell_refinement 'SAINT (Siemens, 1995)'
_computing_data_collection 'SMART (Siemens, 1995)'
_computing_data_reduction 'SAINT (Siemens, 1995)'
_computing_molecular_graphics 'ORTEP-3 for Windows (Farrugia, 2012)'
_computing_publication_material 'SHELXL97 (Sheldrick, 2008)'
_computing_structure_refinement 'SHELXL97 (Sheldrick, 2008)'
_computing_structure_solution 'SHELXS97 (Sheldrick, 2008)'
_diffrn_ambient_temperature 150(2)
_diffrn_measured_fraction_theta_full 0.991
_diffrn_measured_fraction_theta_max 0.991
_diffrn_measurement_device_type 'Siemens SMART CCD'
_diffrn_measurement_method 'Area detector \w scans'
_diffrn_radiation_monochromator graphite
_diffrn_radiation_source 'fine-focus sealed tube'
_diffrn_radiation_type MoK\a
_diffrn_radiation_wavelength 0.71073
_diffrn_reflns_av_R_equivalents 0.0151
_diffrn_reflns_av_sigmaI/netI 0.0205
_diffrn_reflns_limit_h_max 9
_diffrn_reflns_limit_h_min -9
_diffrn_reflns_limit_k_max 11
_diffrn_reflns_limit_k_min -10
_diffrn_reflns_limit_l_max 12
_diffrn_reflns_limit_l_min 0
_diffrn_reflns_number 6510
_diffrn_reflns_theta_full 25.71
_diffrn_reflns_theta_max 25.71
_diffrn_reflns_theta_min 2.03
_diffrn_standards_decay_% 0
_exptl_absorpt_coefficient_mu 0.980
_exptl_absorpt_correction_T_max 0.8922
_exptl_absorpt_correction_T_min 0.7657
_exptl_absorpt_correction_type multi-scan
_exptl_absorpt_process_details '(Blessing, 1995)'
_exptl_crystal_colour colourless
_exptl_crystal_density_diffrn 1.462
_exptl_crystal_density_method 'not measured'
_exptl_crystal_description plate
_exptl_crystal_F_000 324
_exptl_crystal_size_max 0.26
_exptl_crystal_size_mid 0.24
_exptl_crystal_size_min 0.10
_refine_diff_density_max 0.312
_refine_diff_density_min -0.266
_refine_ls_extinction_coef 0
_refine_ls_extinction_method none
_refine_ls_goodness_of_fit_ref 1.043
_refine_ls_hydrogen_treatment mixed
_refine_ls_matrix_type full
_refine_ls_number_parameters 152
_refine_ls_number_reflns 2661
_refine_ls_number_restraints 0
_refine_ls_restrained_S_all 1.043
_refine_ls_R_factor_all 0.0249
_refine_ls_R_factor_gt 0.0215
_refine_ls_shift/su_max 0.000
_refine_ls_shift/su_mean 0.000
_refine_ls_structure_factor_coef Fsqd
_refine_ls_weighting_details 'calc w=1/[\s^2^(Fo^2^)+(0.0325P)^2^+0.2355P] where P=(Fo^2^+2Fc^2^)/3'
_refine_ls_weighting_scheme calc
_refine_ls_wR_factor_gt 0.0590
_refine_ls_wR_factor_ref 0.0606
_reflns_number_gt 2417
_reflns_number_total 2661
_reflns_threshold_expression I>2sigma(I)
_cod_data_source_file hg5360.cif
_cod_data_source_block I
_cod_database_code 2238875

loop_
_symmetry_equiv_pos_as_xyz
'x, y, z'
'-x, -y, -z'

loop_
_atom_site_type_symbol
_atom_site_label
_atom_site_fract_x
_atom_site_fract_y
_atom_site_fract_z
_atom_site_U_iso_or_equiv
_atom_site_adp_type
_atom_site_calc_flag
_atom_site_refinement_flags
_atom_site_occupancy
_atom_site_symmetry_multiplicity
Ti Ti 0.58094(3) 0.61520(3) 0.39188(2) 0.01725(9) Uani d . 1 1
Cl Cl1 0.74357(5) 0.59557(5) 0.19464(4) 0.02805(11) Uani d . 1 1
Cl Cl2 0.47954(5) 0.88725(4) 0.35265(4) 0.02495(10) Uani d . 1 1
O O1 0.43149(13) 0.59722(11) 0.56614(9) 0.0177(2) Uani d . 1 1
O O2 0.76654(13) 0.57443(12) 0.48899(10) 0.0217(2) Uani d . 1 1
O O3 0.66826(14) 0.32177(13) 0.70683(10) 0.0197(2) Uani d . 1 1
C C1 0.4634(2) 0.65978(17) 0.66438(14) 0.0209(3) Uani d . 1 1
H H1A 0.3764 0.6490 0.7400 0.025 Uiso calc R 1 1
H H1B 0.4384 0.7737 0.6237 0.025 Uiso calc R 1 1
C C2 0.6586(2) 0.57709(17) 0.71785(15) 0.0211(3) Uani d . 1 1
C C3 0.7972(2) 0.60351(19) 0.60594(15) 0.0248(3) Uani d . 1 1
H H3A 0.7897 0.7137 0.5832 0.030 Uiso calc R 1 1
H H3B 0.9221 0.5328 0.6382 0.030 Uiso calc R 1 1
H H3 0.721(3) 0.236(3) 0.737(2) 0.038(6) Uiso d . 1 1
C C4 0.6997(2) 0.40296(17) 0.78961(15) 0.0227(3) Uani d . 1 1
H H4A 0.8288 0.3514 0.8178 0.027 Uiso calc R 1 1
H H4B 0.6216 0.3934 0.8709 0.027 Uiso calc R 1 1
C C5 0.6733(2) 0.65305(19) 0.82181(16) 0.0296(4) Uani d . 1 1
H H5A 0.5924 0.6323 0.8981 0.044 Uiso calc R 1 1
H H5B 0.6371 0.7672 0.7813 0.044 Uiso calc R 1 1
H H5C 0.7997 0.6079 0.8522 0.044 Uiso calc R 1 1
O O11 0.89033(14) 0.03405(12) 0.82316(10) 0.0220(2) Uani d . 1 1
C C11 0.7018(2) 0.0355(2) 1.01998(16) 0.0309(4) Uani d . 1 1
H H11A 0.7672 0.0891 1.0464 0.046 Uiso calc R 1 1
H H11B 0.6635 -0.0316 1.0999 0.046 Uiso calc R 1 1
H H11C 0.5939 0.1143 0.9687 0.046 Uiso calc R 1 1
C C12 0.8258(2) -0.06469(18) 0.93561(16) 0.0276(3) Uani d . 1 1
H H12A 0.9306 -0.1496 0.9889 0.033 Uiso calc R 1 1
H H12B 0.7584 -0.1142 0.9041 0.033 Uiso calc R 1 1
C C13 1.0030(2) -0.0498(2) 0.73231(17) 0.0305(4) Uani d . 1 1
H H13A 0.9318 -0.0910 0.6945 0.037 Uiso calc R 1 1
H H13B 1.1090 -0.1401 0.7797 0.037 Uiso calc R 1 1
C C14 1.0679(2) 0.0633(2) 0.62220(18) 0.0375(4) Uani d . 1 1
H H14A 0.9624 0.1497 0.5732 0.056 Uiso calc R 1 1
H H14B 1.1492 0.0074 0.5610 0.056 Uiso calc R 1 1
H H14C 1.1343 0.1064 0.6609 0.056 Uiso calc R 1 1

loop_
_atom_site_aniso_label
_atom_site_aniso_U_11
_atom_site_aniso_U_22
_atom_site_aniso_U_33
_atom_site_aniso_U_12
_atom_site_aniso_U_13
_atom_site_aniso_U_23
Ti 0.01564(14) 0.01876(14) 0.01493(14) -0.00583(10) 0.00015(10) -0.00266(10)
Cl1 0.0258(2) 0.0379(2) 0.01864(19) -0.01292(16) 0.00543(15) -0.00699(16)
Cl2 0.0292(2) 0.01963(18) 0.0251(2) -0.01055(15) -0.00415(15) -0.00208(14)
O1 0.0167(5) 0.0178(5) 0.0160(5) -0.0040(4) 0.0002(4) -0.0047(4)
O2 0.0178(5) 0.0266(5) 0.0192(5) -0.0073(4) -0.0004(4) -0.0058(4)
O3 0.0222(5) 0.0149(5) 0.0202(5) -0.0041(4) -0.0047(4) -0.0046(4)
C1 0.0239(7) 0.0196(7) 0.0181(7) -0.0051(6) 0.0006(6) -0.0084(6)
C2 0.0241(7) 0.0200(7) 0.0196(7) -0.0070(6) -0.0026(6) -0.0070(6)
C3 0.0248(8) 0.0308(8) 0.0221(8) -0.0129(6) -0.0025(6) -0.0078(6)
C4 0.0273(8) 0.0217(7) 0.0188(7) -0.0074(6) -0.0051(6) -0.0057(6)
C5 0.0405(9) 0.0274(8) 0.0245(8) -0.0122(7) -0.0050(7) -0.0108(7)
O11 0.0222(5) 0.0197(5) 0.0201(5) -0.0051(4) 0.0000(4) -0.0042(4)
C11 0.0341(9) 0.0376(9) 0.0224(8) -0.0189(8) 0.0021(7) -0.0046(7)
C12 0.0321(9) 0.0237(8) 0.0244(8) -0.0124(7) -0.0032(7) 0.0002(6)
C13 0.0270(8) 0.0294(8) 0.0296(9) -0.0014(7) -0.0008(7) -0.0130(7)
C14 0.0289(9) 0.0492(11) 0.0312(9) -0.0110(8) 0.0069(7) -0.0151(8)

loop_
_atom_type_symbol
_atom_type_description
_atom_type_scat_dispersion_real
_atom_type_scat_dispersion_imag
_atom_type_scat_source
C C 0.0033 0.0016 'International Tables Vol C Tables 4.2.6.8 and 6.1.1.4'
H H 0.0000 0.0000 'International Tables Vol C Tables 4.2.6.8 and 6.1.1.4'
O O 0.0106 0.0060 'International Tables Vol C Tables 4.2.6.8 and 6.1.1.4'
Cl Cl 0.1484 0.1585 'International Tables Vol C Tables 4.2.6.8 and 6.1.1.4'
Ti Ti 0.2776 0.4457 'International Tables Vol C Tables 4.2.6.8 and 6.1.1.4'

loop_
_geom_angle_atom_site_label_1
_geom_angle_atom_site_label_2
_geom_angle_atom_site_label_3
_geom_angle_site_symmetry_1
_geom_angle_site_symmetry_3
_geom_angle
O2 Ti O1 . 2_666 101.78(5)
O2 Ti O1 . . 86.71(4)
O1 Ti O1 2_666 . 76.83(4)
O2 Ti O3 . 2_666 172.39(5)
O1 Ti O3 2_666 2_666 80.17(4)
O1 Ti O3 . 2_666 86.59(4)
O2 Ti Cl1 . . 97.18(4)
O1 Ti Cl1 2_666 . 93.21(3)
O1 Ti Cl1 . . 169.89(3)
O3 Ti Cl1 2_666 . 90.02(3)
O2 Ti Cl2 . . 93.95(4)
O1 Ti Cl2 2_666 . 158.75(3)
O1 Ti Cl2 . . 90.05(3)
O3 Ti Cl2 2_666 . 82.46(3)
Cl1 Ti Cl2 . . 98.956(16)
O2 Ti Ti . 2_666 95.24(4)
O1 Ti Ti 2_666 2_666 39.05(3)
O1 Ti Ti . 2_666 37.78(3)
O3 Ti Ti 2_666 2_666 81.61(3)
Cl1 Ti Ti . 2_666 132.238(18)
Cl2 Ti Ti . 2_666 125.940(16)
C1 O1 Ti . 2_666 124.13(8)
C1 O1 Ti . . 118.13(8)
Ti O1 Ti 2_666 . 103.17(4)
C3 O2 Ti . . 138.33(9)
C4 O3 Ti . 2_666 126.66(9)
C4 O3 H3 . . 106.5(16)
Ti O3 H3 2_666 . 117.1(16)
O1 C1 C2 . . 113.32(11)
O1 C1 H1A . . 108.9
C2 C1 H1A . . 108.9
O1 C1 H1B . . 108.9
C2 C1 H1B . . 108.9
H1A C1 H1B . . 107.7
C4 C2 C1 . . 110.95(12)
C4 C2 C3 . . 112.76(13)
C1 C2 C3 . . 110.72(12)
C4 C2 C5 . . 107.06(12)
C1 C2 C5 . . 108.02(12)
C3 C2 C5 . . 107.07(13)
O2 C3 C2 . . 112.41(12)
O2 C3 H3A . . 109.1
C2 C3 H3A . . 109.1
O2 C3 H3B . . 109.1
C2 C3 H3B . . 109.1
H3A C3 H3B . . 107.9
O3 C4 C2 . . 112.55(12)
O3 C4 H4A . . 109.1
C2 C4 H4A . . 109.1
O3 C4 H4B . . 109.1
C2 C4 H4B . . 109.1
H4A C4 H4B . . 107.8
C2 C5 H5A . . 109.5
C2 C5 H5B . . 109.5
H5A C5 H5B . . 109.5
C2 C5 H5C . . 109.5
H5A C5 H5C . . 109.5
H5B C5 H5C . . 109.5
C13 O11 C12 . . 112.91(12)
C12 C11 H11A . . 109.5
C12 C11 H11B . . 109.5
H11A C11 H11B . . 109.5
C12 C11 H11C . . 109.5
H11A C11 H11C . . 109.5
H11B C11 H11C . . 109.5
O11 C12 C11 . . 108.69(13)
O11 C12 H12A . . 110.0
C11 C12 H12A . . 110.0
O11 C12 H12B . . 110.0
C11 C12 H12B . . 110.0
H12A C12 H12B . . 108.3
O11 C13 C14 . . 108.13(14)
O11 C13 H13A . . 110.1
C14 C13 H13A . . 110.1
O11 C13 H13B . . 110.1
C14 C13 H13B . . 110.1
H13A C13 H13B . . 108.4
C13 C14 H14A . . 109.5
C13 C14 H14B . . 109.5
H14A C14 H14B . . 109.5
C13 C14 H14C . . 109.5
H14A C14 H14C . . 109.5
H14B C14 H14C . . 109.5

loop_
_geom_bond_atom_site_label_1
_geom_bond_atom_site_label_2
_geom_bond_site_symmetry_2
_geom_bond_distance
Ti O2 . 1.7601(10)
Ti O1 2_666 1.9911(10)
Ti O1 . 2.0478(10)
Ti O3 2_666 2.1481(11)
Ti Cl1 . 2.3184(4)
Ti Cl2 . 2.3292(4)
Ti Ti 2_666 3.1649(5)
O1 C1 . 1.4501(17)
O1 Ti 2_666 1.9911(10)
O2 C3 . 1.4243(18)
O3 C4 . 1.4473(18)
O3 Ti 2_666 2.1481(11)
O3 H3 . 0.74(2)
C1 C2 . 1.533(2)
C1 H1A . 0.9900
C1 H1B . 0.9900
C2 C4 . 1.523(2)
C2 C3 . 1.533(2)
C2 C5 . 1.542(2)
C3 H3A . 0.9900
C3 H3B . 0.9900
C4 H4A . 0.9900
C4 H4B . 0.9900
C5 H5A . 0.9800
C5 H5B . 0.9800
C5 H5C . 0.9800
O11 C13 . 1.4374(19)
O11 C12 . 1.4413(18)
C11 C12 . 1.502(2)
C11 H11A . 0.9800
C11 H11B . 0.9800
C11 H11C . 0.9800
C12 H12A . 0.9900
C12 H12B . 0.9900
C13 C14 . 1.509(3)
C13 H13A . 0.9900
C13 H13B . 0.9900
C14 H14A . 0.9800
C14 H14B . 0.9800
C14 H14C . 0.9800

loop_
_geom_hbond_atom_site_label_D
_geom_hbond_atom_site_label_H
_geom_hbond_atom_site_label_A
_geom_hbond_distance_DH
_geom_hbond_distance_HA
_geom_hbond_distance_DA
_geom_hbond_angle_DHA
O3 H3 O11 0.74(2) 1.89(2) 2.6233(14) 168(2)
